data_4326036
loop_
_publ_author_name
'Kazuhiro Uemura'
'Masahiro Ebihara'

_publ_section_title
;
 One-Dimensionally Extended Paddlewheel Dirhodium Complexes from
 Metal-Metal Bonds with Diplatinum Complexes
;
_journal_name_full 'Inorganic Chemistry'
_journal_page_first 7919
_journal_page_last 7921
_journal_paper_doi 10.1021/ic200786k
_journal_volume 50
_journal_year 2011
_chemical_formula_sum 'C34 H80 F9 N16 O15 Pt4 Rh2'
_chemical_formula_weight 2110.32
_chemical_name_systematic
; 
 ? 
;
_space_group_IT_number 15
_symmetry_cell_setting monoclinic
_symmetry_space_group_name_Hall '-C 2yc'
_symmetry_space_group_name_H-M 'C 1 2/c 1'
_atom_sites_solution_hydrogens geom
_atom_sites_solution_primary direct
_atom_sites_solution_secondary difmap
_audit_creation_method SHELXL-97
_cell_angle_alpha 90.00
_cell_angle_beta 95.952(3)
_cell_angle_gamma 90.00
_cell_formula_units_Z 4
_cell_length_a 25.802(6)
_cell_length_b 14.540(4)
_cell_length_c 17.290(4)
_cell_measurement_reflns_used 7072
_cell_measurement_temperature 123(2)
_cell_measurement_theta_max 30.9212
_cell_measurement_theta_min 1.5870
_cell_volume 6452(3)
_computing_cell_refinement CRYSTALCLEAR
_computing_data_collection CRYSTALCLEAR
_computing_data_reduction CRYSTALCLEAR
_computing_molecular_graphics 'Yadokari-XG 2009 (Wakita, Nemoto et al., 2009)'
_computing_publication_material 'Yadokari-XG 2009 (Wakita, Nemoto et al., 2009)'
_computing_structure_refinement 'SHELXL-97 (Sheldrick, 1997)'
_computing_structure_solution 'SHELXS-97 (Sheldrick, 1990)'
_diffrn_ambient_temperature 123(2)
_diffrn_detector_area_resol_mean 14.6199
_diffrn_measured_fraction_theta_full 0.993
_diffrn_measured_fraction_theta_max 0.993
_diffrn_measurement_device_type 'Rigaku/MSC Mercury CCD'
_diffrn_measurement_method dtprofit.ref
_diffrn_radiation_monochromator 'Graphite Monochromator'
_diffrn_radiation_source 'Rotating Anode'
_diffrn_radiation_type MoK\a
_diffrn_radiation_wavelength 0.71070
_diffrn_reflns_av_R_equivalents 0.0577
_diffrn_reflns_av_sigmaI/netI 0.0686
_diffrn_reflns_limit_h_max 33
_diffrn_reflns_limit_h_min -21
_diffrn_reflns_limit_k_max 18
_diffrn_reflns_limit_k_min -18
_diffrn_reflns_limit_l_max 22
_diffrn_reflns_limit_l_min -22
_diffrn_reflns_number 25781
_diffrn_reflns_theta_full 27.46
_diffrn_reflns_theta_max 27.46
_diffrn_reflns_theta_min 3.04
_exptl_absorpt_coefficient_mu 9.231
_exptl_absorpt_correction_T_max 0.7090
_exptl_absorpt_correction_T_min 0.2597
_exptl_absorpt_correction_type empirical
_exptl_absorpt_process_details REQABA
_exptl_crystal_colour green
_exptl_crystal_density_diffrn 2.173
_exptl_crystal_description block
_exptl_crystal_F_000 3996
_exptl_crystal_size_max 0.20
_exptl_crystal_size_mid 0.10
_exptl_crystal_size_min 0.04
_refine_diff_density_max 3.729
_refine_diff_density_min -1.862
_refine_diff_density_rms 0.296
_refine_ls_extinction_method none
_refine_ls_goodness_of_fit_ref 1.067
_refine_ls_hydrogen_treatment constr
_refine_ls_matrix_type full
_refine_ls_number_parameters 397
_refine_ls_number_reflns 7347
_refine_ls_number_restraints 148
_refine_ls_restrained_S_all 1.064
_refine_ls_R_factor_all 0.0961
_refine_ls_R_factor_gt 0.0687
_refine_ls_shift/su_max 0.000
_refine_ls_shift/su_mean 0.000
_refine_ls_structure_factor_coef Fsqd
_refine_ls_weighting_details 'calc w=1/[\s^2^(Fo^2^)+(0.0731P)^2^+247.2208P] where P=(Fo^2^+2Fc^2^)/3'
_refine_ls_weighting_scheme calc
_refine_ls_wR_factor_gt 0.1663
_refine_ls_wR_factor_ref 0.1914
_reflns_number_gt 5381
_reflns_number_total 7347
_reflns_threshold_expression >2sigma(I)
_cod_data_source_file ic200786k_si_004.cif
_cod_data_source_block 3
_cod_original_sg_symbol_H-M 'C 2/c'
_cod_database_code 4326036

loop_
_symmetry_equiv_pos_as_xyz
'x, y, z'
'-x, y, -z+1/2'
'x+1/2, y+1/2, z'
'-x+1/2, y+1/2, -z+1/2'
'-x, -y, -z'
'x, -y, z-1/2'
'-x+1/2, -y+1/2, -z'
'x+1/2, -y+1/2, z-1/2'

loop_
_atom_site_label
_atom_site_type_symbol
_atom_site_fract_x
_atom_site_fract_y
_atom_site_fract_z
_atom_site_U_iso_or_equiv
_atom_site_adp_type
_atom_site_occupancy
_atom_site_symmetry_multiplicity
_atom_site_calc_flag
_atom_site_refinement_flags
Pt1 Pt 0.02890(2) 0.20033(4) 0.17691(3) 0.03849(17) Uani 1 1 d .
Pt2 Pt 0.10853(2) 0.21207(3) 0.06820(3) 0.03505(16) Uani 1 1 d .
Rh1 Rh 0.20732(4) 0.23708(8) 0.02124(7) 0.0394(3) Uani 1 1 d .
O2 O 0.0640(4) 0.3166(7) 0.2195(6) 0.042(2) Uani 1 1 d .
O4 O 0.3244(4) 0.2753(7) 0.0916(6) 0.045(2) Uani 1 1 d .
O3 O 0.3058(4) 0.1249(7) -0.0155(6) 0.052(3) Uani 1 1 d .
N8 N 0.2425(5) 0.2525(8) 0.1298(6) 0.039(3) Uani 1 1 d .
H40 H 0.2231 0.2526 0.1688 0.047 Uiso 1 1 calc R
N6 N 0.1205(4) 0.3300(8) 0.1279(7) 0.039(3) Uani 1 1 d .
H20 H 0.1435 0.3669 0.1098 0.047 Uiso 1 1 calc R
O1 O 0.0840(4) 0.1260(8) 0.2417(6) 0.052(3) Uani 1 1 d .
N7 N 0.2252(5) 0.1018(7) 0.0242(7) 0.041(3) Uani 1 1 d .
H36 H 0.2021 0.0622 0.0379 0.049 Uiso 1 1 calc R
N5 N 0.1454(5) 0.1376(8) 0.1552(8) 0.045(3) Uani 1 1 d .
H10 H 0.1773 0.1209 0.1479 0.054 Uiso 1 1 calc R
N3 N 0.0780(5) 0.2862(8) -0.0267(8) 0.052(3) Uani 1 1 d .
H27 H 0.0623 0.3378 -0.0105 0.078 Uiso 1 1 calc R
H28 H 0.0542 0.2513 -0.0560 0.078 Uiso 1 1 calc R
H29 H 0.1041 0.3024 -0.0557 0.078 Uiso 1 1 calc R
N1 N -0.0300(5) 0.2765(8) 0.1229(8) 0.048(3) Uani 1 1 d .
H21 H -0.0165 0.3250 0.0984 0.072 Uiso 1 1 calc R
H22 H -0.0505 0.2976 0.1587 0.072 Uiso 1 1 calc R
H23 H -0.0493 0.2410 0.0873 0.072 Uiso 1 1 calc R
C6 C 0.1006(5) 0.3611(9) 0.1878(8) 0.040(3) Uani 1 1 d .
N2 N -0.0076(6) 0.0803(9) 0.1433(9) 0.061(4) Uani 1 1 d .
H24 H -0.0016 0.0669 0.0936 0.091 Uiso 1 1 calc R
H25 H -0.0425 0.0865 0.1457 0.091 Uiso 1 1 calc R
H26 H 0.0049 0.0341 0.1755 0.091 Uiso 1 1 calc R
N4 N 0.1017(6) 0.0954(9) 0.0017(8) 0.060(4) Uani 1 1 d .
H32 H 0.1143 0.1062 -0.0447 0.090 Uiso 1 1 calc R
H30 H 0.0676 0.0788 -0.0066 0.090 Uiso 1 1 calc R
H31 H 0.1203 0.0491 0.0270 0.090 Uiso 1 1 calc R
C13 C 0.2928(6) 0.2624(11) 0.1448(9) 0.047(3) Uani 1 1 d .
C8 C 0.1457(7) 0.5122(10) 0.1711(11) 0.058(4) Uani 1 1 d .
H11 H 0.1765 0.4803 0.1558 0.087 Uiso 1 1 calc R
H12 H 0.1563 0.5700 0.1972 0.087 Uiso 1 1 calc R
H13 H 0.1217 0.5254 0.1246 0.087 Uiso 1 1 calc R
C11 C 0.2705(6) 0.0713(10) 0.0063(8) 0.044(3) Uani 1 1 d .
C7 C 0.1178(6) 0.4500(11) 0.2276(9) 0.049(4) Uani 1 1 d .
C1 C 0.1296(5) 0.1098(9) 0.2211(8) 0.039(3) Uani 1 1 d .
C14 C 0.3161(7) 0.2622(13) 0.2292(10) 0.061(5) Uani 1 1 d .
H37 H 0.3179 0.1989 0.2488 0.092 Uiso 1 1 calc R
H38 H 0.2943 0.2992 0.2604 0.092 Uiso 1 1 calc R
H39 H 0.3513 0.2883 0.2329 0.092 Uiso 1 1 calc R
C12 C 0.2817(7) -0.0295(11) 0.0095(11) 0.062(5) Uani 1 1 d .
H35 H 0.2566 -0.0603 0.0396 0.093 Uiso 1 1 calc R
H33 H 0.3171 -0.0397 0.0345 0.093 Uiso 1 1 calc R
H34 H 0.2787 -0.0545 -0.0434 0.093 Uiso 1 1 calc R
C2 C 0.1708(8) 0.0637(14) 0.2797(11) 0.071(5) Uani 1 1 d .
C3 C 0.2114(7) 0.0136(15) 0.2404(13) 0.082(7) Uani 1 1 d .
H1 H 0.2374 0.0574 0.2255 0.123 Uiso 1 1 calc R
H2 H 0.1949 -0.0174 0.1939 0.123 Uiso 1 1 calc R
H3 H 0.2284 -0.0322 0.2762 0.123 Uiso 1 1 calc R
C9 C 0.1576(9) 0.4219(15) 0.2963(11) 0.088(7) Uani 1 1 d .
H14 H 0.1397 0.3886 0.3350 0.132 Uiso 1 1 calc R
H15 H 0.1742 0.4771 0.3201 0.132 Uiso 1 1 calc R
H16 H 0.1843 0.3821 0.2774 0.132 Uiso 1 1 calc R
C5 C 0.1998(11) 0.1475(19) 0.3307(14) 0.114(10) Uani 1 1 d .
H7 H 0.2155 0.1900 0.2958 0.170 Uiso 1 1 calc R
H8 H 0.2271 0.1220 0.3683 0.170 Uiso 1 1 calc R
H9 H 0.1743 0.1804 0.3584 0.170 Uiso 1 1 calc R
C4 C 0.1402(9) 0.0012(19) 0.3317(15) 0.118(11) Uani 1 1 d .
H4 H 0.1216 0.0395 0.3664 0.177 Uiso 1 1 calc R
H5 H 0.1645 -0.0394 0.3627 0.177 Uiso 1 1 calc R
H6 H 0.1150 -0.0360 0.2988 0.177 Uiso 1 1 calc R
C10 C 0.0690(9) 0.5026(13) 0.2545(15) 0.096(8) Uani 1 1 d .
H17 H 0.0453 0.5197 0.2087 0.143 Uiso 1 1 calc R
H18 H 0.0807 0.5583 0.2831 0.143 Uiso 1 1 calc R
H19 H 0.0507 0.4625 0.2883 0.143 Uiso 1 1 calc R
O9 O 0.0000 0.5000 0.0000 0.028(2) Uiso 1 2 d S
O5 O 0.4195(9) 0.6434(13) 0.0069(13) 0.200(12) Uani 1 1 d DU
O6 O 0.3472(7) 0.5675(11) -0.0559(11) 0.123(6) Uani 1 1 d DU
F1 F 0.3669(9) 0.7748(13) -0.0970(11) 0.230(12) Uani 1 1 d DU
F2 F 0.3507(10) 0.7746(14) 0.0201(10) 0.239(13) Uani 1 1 d DU
F3 F 0.2955(9) 0.7199(15) -0.0684(14) 0.232(11) Uani 1 1 d DU
C15 C 0.3735(9) 0.6380(18) -0.0304(11) 0.165(10) Uani 1 1 d DU
C16 C 0.3433(9) 0.7349(17) -0.0453(11) 0.178(10) Uani 1 1 d DU
C18 C 0.5000 0.2507(17) 0.2500 0.102(8) Uani 1 2 d SDU
O7 O 0.5211(10) 0.4145(13) 0.2400(16) 0.088(10) Uani 0.50 1 d PDU
O8 O 0.5307(14) 0.3503(16) 0.3636(13) 0.154(16) Uani 0.50 1 d PDU
F5 F 0.4551(7) 0.254(2) 0.2163(18) 0.120(9) Uani 0.50 1 d PDU
F6 F 0.5064(11) 0.1905(16) 0.3052(14) 0.123(10) Uani 0.50 1 d PDU
C17 C 0.5198(9) 0.3485(19) 0.2893(13) 0.082(9) Uani 0.50 1 d PDU
F4 F 0.5347(11) 0.233(2) 0.2018(17) 0.122(9) Uani 0.50 1 d PDU

loop_
_atom_site_aniso_label
_atom_site_aniso_U_11
_atom_site_aniso_U_22
_atom_site_aniso_U_33
_atom_site_aniso_U_23
_atom_site_aniso_U_13
_atom_site_aniso_U_12
Pt1 0.0363(3) 0.0374(3) 0.0431(3) 0.0037(2) 0.0106(2) -0.0001(2)
Pt2 0.0363(3) 0.0345(3) 0.0350(3) 0.0003(2) 0.0063(2) 0.0030(2)
Rh1 0.0409(6) 0.0404(6) 0.0382(6) -0.0005(5) 0.0108(5) 0.0009(5)
O2 0.035(5) 0.046(5) 0.047(6) -0.016(4) 0.020(4) -0.013(4)
O4 0.042(5) 0.060(6) 0.032(5) -0.012(5) -0.006(4) 0.015(5)
O3 0.062(7) 0.044(6) 0.053(6) -0.009(5) 0.016(5) -0.014(5)
N8 0.052(7) 0.038(6) 0.030(6) -0.006(5) 0.012(5) -0.007(5)
N6 0.035(6) 0.041(6) 0.043(7) -0.008(5) 0.012(5) -0.001(5)
O1 0.046(6) 0.059(7) 0.051(6) 0.014(5) 0.014(5) 0.017(5)
N7 0.047(7) 0.030(6) 0.046(7) 0.006(5) 0.004(5) -0.017(5)
N5 0.037(6) 0.039(6) 0.060(8) 0.007(6) 0.011(6) 0.004(5)
N3 0.051(8) 0.047(7) 0.055(8) 0.015(6) -0.002(6) -0.004(6)
N1 0.047(7) 0.050(7) 0.049(8) 0.009(6) 0.007(6) 0.005(6)
C6 0.046(8) 0.032(7) 0.040(7) 0.005(6) -0.004(6) -0.001(6)
N2 0.069(9) 0.051(8) 0.064(9) -0.010(7) 0.017(7) -0.022(7)
N4 0.074(9) 0.057(8) 0.048(8) -0.018(7) 0.001(7) 0.010(7)
C13 0.055(9) 0.046(8) 0.042(8) -0.005(6) 0.010(7) 0.005(7)
C8 0.062(10) 0.040(8) 0.075(12) -0.006(8) 0.023(9) -0.020(7)
C11 0.057(9) 0.039(7) 0.038(8) -0.007(6) 0.007(7) 0.004(7)
C7 0.047(8) 0.054(9) 0.046(8) -0.015(7) 0.010(7) -0.007(7)
C1 0.038(7) 0.033(7) 0.046(8) 0.009(6) 0.007(6) 0.007(5)
C14 0.068(11) 0.066(11) 0.045(9) 0.006(8) -0.018(8) 0.000(9)
C12 0.077(12) 0.038(8) 0.069(12) -0.007(8) -0.009(10) 0.003(8)
C2 0.080(13) 0.073(12) 0.059(11) 0.031(10) 0.008(10) 0.015(10)
C3 0.050(10) 0.096(15) 0.102(16) 0.047(13) 0.017(10) 0.026(10)
C9 0.115(18) 0.090(15) 0.056(12) -0.017(11) -0.007(12) -0.052(14)
C5 0.15(2) 0.11(2) 0.072(15) 0.027(14) -0.028(16) -0.027(18)
C4 0.100(17) 0.15(2) 0.12(2) 0.102(18) 0.062(15) 0.075(16)
C10 0.107(17) 0.053(11) 0.14(2) -0.046(13) 0.055(16) -0.019(11)
O5 0.32(3) 0.099(14) 0.145(18) 0.011(13) -0.13(2) -0.076(15)
O6 0.132(15) 0.104(12) 0.129(15) -0.017(11) -0.009(12) -0.014(11)
F1 0.38(3) 0.135(15) 0.159(16) 0.086(13) -0.070(18) -0.114(19)
F2 0.42(4) 0.126(15) 0.135(14) -0.001(12) -0.123(18) -0.015(18)
F3 0.28(2) 0.130(16) 0.26(3) 0.024(17) -0.09(2) -0.053(15)
C15 0.27(2) 0.098(13) 0.111(19) 0.024(13) -0.069(19) -0.070(14)
C16 0.29(2) 0.100(14) 0.121(17) 0.025(14) -0.07(2) -0.072(16)
C18 0.122(19) 0.060(12) 0.124(19) 0.000 0.016(14) 0.000
O7 0.11(2) 0.056(12) 0.093(18) 0.026(13) -0.04(2) 0.006(12)
O8 0.20(3) 0.080(18) 0.148(19) 0.074(15) -0.15(2) -0.07(2)
F5 0.116(17) 0.11(2) 0.13(2) 0.006(17) -0.011(15) -0.045(16)
F6 0.16(3) 0.060(14) 0.14(2) 0.018(13) -0.009(19) -0.031(17)
C17 0.09(2) 0.046(13) 0.102(18) 0.022(11) -0.013(17) -0.004(14)
F4 0.14(2) 0.078(18) 0.15(2) -0.020(15) 0.027(19) -0.003(16)

loop_
_atom_type_symbol
_atom_type_description
_atom_type_scat_dispersion_real
_atom_type_scat_dispersion_imag
_atom_type_scat_source
C C 0.0033 0.0016 'International Tables Vol C Tables 4.2.6.8 and 6.1.1.4'
H H 0.0000 0.0000 'International Tables Vol C Tables 4.2.6.8 and 6.1.1.4'
F F 0.0171 0.0103 'International Tables Vol C Tables 4.2.6.8 and 6.1.1.4'
N N 0.0061 0.0033 'International Tables Vol C Tables 4.2.6.8 and 6.1.1.4'
O O 0.0106 0.0060 'International Tables Vol C Tables 4.2.6.8 and 6.1.1.4'
Pt Pt -1.7033 8.3905 'International Tables Vol C Tables 4.2.6.8 and 6.1.1.4'
Rh Rh -1.1178 0.9187 'International Tables Vol C Tables 4.2.6.8 and 6.1.1.4'

loop_
_geom_angle_atom_site_label_1
_geom_angle_atom_site_label_2
_geom_angle_atom_site_label_3
_geom_angle
_geom_angle_site_symmetry_1
_geom_angle_site_symmetry_3
O2 Pt1 N1 89.8(5) . .
O2 Pt1 O1 89.0(4) . .
N1 Pt1 O1 173.8(5) . .
O2 Pt1 N2 175.2(5) . .
N1 Pt1 N2 91.9(6) . .
O1 Pt1 N2 88.8(6) . .
O2 Pt1 Pt2 82.4(3) . .
N1 Pt1 Pt2 102.4(4) . .
O1 Pt1 Pt2 83.5(3) . .
N2 Pt1 Pt2 101.6(4) . .
O2 Pt1 Pt1 86.4(3) . 2
N1 Pt1 Pt1 88.6(4) . 2
O1 Pt1 Pt1 85.3(3) . 2
N2 Pt1 Pt1 89.1(4) . 2
Pt2 Pt1 Pt1 164.28(3) . 2
N6 Pt2 N5 92.3(5) . .
N6 Pt2 N4 174.8(6) . .
N5 Pt2 N4 88.8(5) . .
N6 Pt2 N3 89.3(5) . .
N5 Pt2 N3 173.7(5) . .
N4 Pt2 N3 89.0(5) . .
N6 Pt2 Rh1 86.6(3) . .
N5 Pt2 Rh1 84.9(3) . .
N4 Pt2 Rh1 88.4(4) . .
N3 Pt2 Rh1 89.1(4) . .
N6 Pt2 Pt1 78.5(3) . .
N5 Pt2 Pt1 78.3(3) . .
N4 Pt2 Pt1 106.7(4) . .
N3 Pt2 Pt1 107.9(4) . .
Rh1 Pt2 Pt1 157.04(3) . .
N8 Rh1 N7 90.3(5) . .
N8 Rh1 O3 89.6(4) . 7
N7 Rh1 O3 176.0(5) . 7
N8 Rh1 O4 176.5(5) . 7
N7 Rh1 O4 90.4(4) . 7
O3 Rh1 O4 89.5(4) 7 7
N8 Rh1 Rh1 86.0(3) . 7
N7 Rh1 Rh1 86.9(3) . 7
O3 Rh1 Rh1 89.1(3) 7 7
O4 Rh1 Rh1 90.6(3) 7 7
N8 Rh1 Pt2 94.6(3) . .
N7 Rh1 Pt2 94.6(3) . .
O3 Rh1 Pt2 89.5(3) 7 .
O4 Rh1 Pt2 88.8(3) 7 .
Rh1 Rh1 Pt2 178.43(8) 7 .
C6 O2 Pt1 125.1(9) . .
C13 O4 Rh1 116.3(9) . 7
C11 O3 Rh1 119.6(10) . 7
C13 N8 Rh1 122.7(10) . .
C13 N8 H40 118.7 . .
Rh1 N8 H40 118.7 . .
C6 N6 Pt2 131.3(10) . .
C6 N6 H20 114.3 . .
Pt2 N6 H20 114.3 . .
C1 O1 Pt1 123.6(9) . .
C11 N7 Rh1 121.9(9) . .
C11 N7 H36 119.0 . .
Rh1 N7 H36 119.0 . .
C1 N5 Pt2 130.5(10) . .
C1 N5 H10 114.8 . .
Pt2 N5 H10 114.8 . .
Pt2 N3 H27 109.5 . .
Pt2 N3 H28 109.5 . .
H27 N3 H28 109.5 . .
Pt2 N3 H29 109.5 . .
H27 N3 H29 109.5 . .
H28 N3 H29 109.5 . .
Pt1 N1 H21 109.5 . .
Pt1 N1 H22 109.5 . .
H21 N1 H22 109.5 . .
Pt1 N1 H23 109.5 . .
H21 N1 H23 109.5 . .
H22 N1 H23 109.5 . .
N6 C6 O2 122.0(12) . .
N6 C6 C7 123.0(13) . .
O2 C6 C7 115.0(13) . .
Pt1 N2 H24 109.5 . .
Pt1 N2 H25 109.5 . .
H24 N2 H25 109.5 . .
Pt1 N2 H26 109.5 . .
H24 N2 H26 109.5 . .
H25 N2 H26 109.5 . .
Pt2 N4 H32 109.5 . .
Pt2 N4 H30 109.5 . .
H32 N4 H30 109.5 . .
Pt2 N4 H31 109.5 . .
H32 N4 H31 109.5 . .
H30 N4 H31 109.5 . .
O4 C13 N8 123.9(14) . .
O4 C13 C14 117.6(14) . .
N8 C13 C14 118.5(14) . .
C7 C8 H11 109.5 . .
C7 C8 H12 109.5 . .
H11 C8 H12 109.5 . .
C7 C8 H13 109.5 . .
H11 C8 H13 109.5 . .
H12 C8 H13 109.5 . .
O3 C11 N7 122.5(13) . .
O3 C11 C12 117.8(14) . .
N7 C11 C12 119.7(15) . .
C6 C7 C9 105.4(13) . .
C6 C7 C8 110.1(12) . .
C9 C7 C8 108.8(14) . .
C6 C7 C10 110.0(13) . .
C9 C7 C10 112.8(16) . .
C8 C7 C10 109.6(15) . .
O1 C1 N5 124.0(12) . .
O1 C1 C2 119.0(13) . .
N5 C1 C2 116.6(13) . .
C13 C14 H37 109.5 . .
C13 C14 H38 109.5 . .
H37 C14 H38 109.5 . .
C13 C14 H39 109.5 . .
H37 C14 H39 109.5 . .
H38 C14 H39 109.5 . .
C11 C12 H35 109.5 . .
C11 C12 H33 109.5 . .
H35 C12 H33 109.5 . .
C11 C12 H34 109.5 . .
H35 C12 H34 109.5 . .
H33 C12 H34 109.5 . .
C3 C2 C1 112.4(15) . .
C3 C2 C4 113.6(17) . .
C1 C2 C4 106.0(16) . .
C3 C2 C5 107.8(19) . .
C1 C2 C5 106.1(15) . .
C4 C2 C5 110.8(19) . .
C2 C3 H1 109.5 . .
C2 C3 H2 109.5 . .
H1 C3 H2 109.5 . .
C2 C3 H3 109.5 . .
H1 C3 H3 109.5 . .
H2 C3 H3 109.5 . .
C7 C9 H14 109.5 . .
C7 C9 H15 109.5 . .
H14 C9 H15 109.5 . .
C7 C9 H16 109.5 . .
H14 C9 H16 109.5 . .
H15 C9 H16 109.5 . .
C2 C5 H7 109.5 . .
C2 C5 H8 109.5 . .
H7 C5 H8 109.5 . .
C2 C5 H9 109.5 . .
H7 C5 H9 109.5 . .
H8 C5 H9 109.5 . .
C2 C4 H4 109.5 . .
C2 C4 H5 109.5 . .
H4 C4 H5 109.5 . .
C2 C4 H6 109.5 . .
H4 C4 H6 109.5 . .
H5 C4 H6 109.5 . .
C7 C10 H17 109.5 . .
C7 C10 H18 109.5 . .
H17 C10 H18 109.5 . .
C7 C10 H19 109.5 . .
H17 C10 H19 109.5 . .
H18 C10 H19 109.5 . .
O6 C15 O5 130(3) . .
O6 C15 C16 114.4(16) . .
O5 C15 C16 115.4(15) . .
F2 C16 F1 112.5(15) . .
F2 C16 F3 114.0(17) . .
F1 C16 F3 112.1(16) . .
F2 C16 C15 103.3(19) . .
F1 C16 C15 104.6(18) . .
F3 C16 C15 109.5(19) . .
F5 C18 F5 175(4) . 2_655
F5 C18 F6 114.6(16) . .
F5 C18 F6 68.9(18) 2_655 .
F5 C18 F6 69.0(18) . 2_655
F5 C18 F6 114.6(16) 2_655 2_655
F6 C18 F6 95(3) . 2_655
F5 C18 F4 69.0(13) . 2_655
F5 C18 F4 112.0(14) 2_655 2_655
F6 C18 F4 56.1(17) . 2_655
F6 C18 F4 107.3(16) 2_655 2_655
F5 C18 F4 112.0(14) . .
F5 C18 F4 69.0(13) 2_655 .
F6 C18 F4 107.3(16) . .
F6 C18 F4 56.1(17) 2_655 .
F4 C18 F4 158(3) 2_655 .
F5 C18 C17 113(2) . .
F5 C18 C17 62.2(16) 2_655 .
F6 C18 C17 105.7(15) . .
F6 C18 C17 155.0(18) 2_655 .
F4 C18 C17 96.1(17) 2_655 .
F4 C18 C17 103.1(19) . .
F5 C18 C17 62.2(16) . 2_655
F5 C18 C17 113(2) 2_655 2_655
F6 C18 C17 155.0(18) . 2_655
F6 C18 C17 105.7(15) 2_655 2_655
F4 C18 C17 103.2(19) 2_655 2_655
F4 C18 C17 96.1(17) . 2_655
C17 C18 C17 59.1(14) . 2_655
O7 O7 C17 74(2) 2_655 .
O7 O7 C17 56.7(15) 2_655 2_655
C17 O7 C17 71(2) . 2_655
C18 F5 F6 57.2(12) . 2_655
C18 F5 F4 57.7(9) . 2_655
F6 F5 F4 93.3(18) 2_655 2_655
C18 F5 C17 71.7(19) . 2_655
F6 F5 C17 104.7(18) 2_655 2_655
F4 F5 C17 102(2) 2_655 2_655
F4 F6 C18 62.7(11) 2_655 .
F4 F6 F5 105.1(19) 2_655 2_655
C18 F6 F5 53.9(10) . 2_655
O7 C17 O8 129(3) . .
O7 C17 O7 50(2) . 2_655
O8 C17 O7 114(2) . 2_655
O7 C17 F5 126(2) . 2_655
O8 C17 F5 91.8(19) . 2_655
O7 C17 F5 149(2) 2_655 2_655
O7 C17 C17 60.0(15) . 2_655
O8 C17 C17 154(2) . 2_655
O7 C17 C17 49.0(13) 2_655 2_655
F5 C17 C17 100.5(14) 2_655 2_655
O7 C17 C18 113.7(16) . .
O8 C17 C18 117.4(16) . .
O7 C17 C18 104.0(17) 2_655 .
F5 C17 C18 46.2(11) 2_655 .
C17 C17 C18 60.4(7) 2_655 .
F6 F4 C18 61.2(12) 2_655 .
F6 F4 F5 106(2) 2_655 2_655
C18 F4 F5 53.3(9) . 2_655

loop_
_geom_bond_atom_site_label_1
_geom_bond_atom_site_label_2
_geom_bond_distance
_geom_bond_site_symmetry_2
Pt1 O2 2.020(9) .
Pt1 N1 2.027(12) .
Pt1 O1 2.028(10) .
Pt1 N2 2.039(12) .
Pt1 Pt2 2.9299(9) .
Pt1 Pt1 3.0651(12) 2
Pt2 N6 2.009(11) .
Pt2 N5 2.012(12) .
Pt2 N4 2.047(12) .
Pt2 N3 2.051(12) .
Pt2 Rh1 2.7781(14) .
Rh1 N8 2.011(11) .
Rh1 N7 2.019(11) .
Rh1 O3 2.036(11) 7
Rh1 O4 2.044(9) 7
Rh1 Rh1 2.423(2) 7
O2 C6 1.311(16) .
O4 C13 1.304(18) .
O4 Rh1 2.044(9) 7
O3 C11 1.284(18) .
O3 Rh1 2.035(11) 7
N8 C13 1.306(19) .
N8 H40 0.8800 .
N6 C6 1.286(18) .
N6 H20 0.8800 .
O1 C1 1.286(16) .
N7 C11 1.316(18) .
N7 H36 0.8800 .
N5 C1 1.312(18) .
N5 H10 0.8800 .
N3 H27 0.9100 .
N3 H28 0.9100 .
N3 H29 0.9100 .
N1 H21 0.9100 .
N1 H22 0.9100 .
N1 H23 0.9100 .
C6 C7 1.509(19) .
N2 H24 0.9100 .
N2 H25 0.9100 .
N2 H26 0.9100 .
N4 H32 0.9100 .
N4 H30 0.9100 .
N4 H31 0.9100 .
C13 C14 1.52(2) .
C8 C7 1.56(2) .
C8 H11 0.9800 .
C8 H12 0.9800 .
C8 H13 0.9800 .
C11 C12 1.49(2) .
C7 C9 1.54(2) .
C7 C10 1.58(2) .
C1 C2 1.54(2) .
C14 H37 0.9800 .
C14 H38 0.9800 .
C14 H39 0.9800 .
C12 H35 0.9800 .
C12 H33 0.9800 .
C12 H34 0.9800 .
C2 C3 1.49(3) .
C2 C4 1.55(3) .
C2 C5 1.64(3) .
C3 H1 0.9800 .
C3 H2 0.9800 .
C3 H3 0.9800 .
C9 H14 0.9800 .
C9 H15 0.9800 .
C9 H16 0.9800 .
C5 H7 0.9800 .
C5 H8 0.9800 .
C5 H9 0.9800 .
C4 H4 0.9800 .
C4 H5 0.9800 .
C4 H6 0.9800 .
C10 H17 0.9800 .
C10 H18 0.9800 .
C10 H19 0.9800 .
O5 C15 1.293(19) .
O6 C15 1.283(18) .
F1 C16 1.271(16) .
F2 C16 1.266(16) .
F3 C16 1.276(16) .
C15 C16 1.62(3) .
C18 F5 1.242(15) .
C18 F5 1.242(15) 2_655
C18 F6 1.292(16) .
C18 F6 1.292(16) 2_655
C18 F4 1.310(15) 2_655
C18 F4 1.310(15) .
C18 C17 1.63(3) .
C18 C17 1.63(3) 2_655
O7 O7 1.17(5) 2_655
O7 C17 1.286(19) .
O7 C17 1.48(3) 2_655
O8 C17 1.287(19) .
F5 F6 1.44(3) 2_655
F5 F4 1.45(3) 2_655
F5 C17 1.52(4) 2_655
F6 F4 1.22(3) 2_655
F6 F5 1.44(3) 2_655
C17 O7 1.48(3) 2_655
C17 F5 1.52(4) 2_655
C17 C17 1.61(4) 2_655
F4 F6 1.22(3) 2_655
F4 F5 1.45(3) 2_655
